data_7022812
loop_
_publ_author_name
'Wolff, Mariusz'
'Munoz, Luc'
'Fran\,cois, Alison'
'Carrayon, Chantal'
'Seridi, Achour'
'Saffon, Nathalie'
'Picard, Claude'
'Machura, Barbara'
'Benoist, Eric'

_publ_section_title
;
 Tricarbonylrhenium complexes from 2-pyridyl-1,2,3-triazole ligands
 bearing a 4-substituted phenyl arm: a combined experimental and
 theoretical study.
;
_journal_issue 19
_journal_name_full 'Dalton transactions (Cambridge, England : 2003)'
_journal_page_first 7019
_journal_page_last 7031
_journal_paper_doi 10.1039/c3dt33071k
_journal_volume 42
_journal_year 2013
_chemical_formula_sum 'C13 H9 N5 O2'
_chemical_formula_weight 267.25
_chemical_name_systematic
;
?
;
_space_group_IT_number 2
_symmetry_cell_setting triclinic
_symmetry_space_group_name_Hall '-P 1'
_symmetry_space_group_name_H-M 'P -1'
_atom_sites_solution_hydrogens geom
_atom_sites_solution_primary direct
_atom_sites_solution_secondary difmap
_audit_creation_method SHELXL-97
_cell_angle_alpha 97.978(11)
_cell_angle_beta 91.056(10)
_cell_angle_gamma 100.223(12)
_cell_formula_units_Z 2
_cell_length_a 6.4645(12)
_cell_length_b 6.6032(14)
_cell_length_c 14.076(3)
_cell_measurement_reflns_used 1573
_cell_measurement_temperature 193(2)
_cell_measurement_theta_max 23.80
_cell_measurement_theta_min 2.93
_cell_volume 585.0(2)
_computing_cell_refinement 'Bruker SAINT'
_computing_data_collection 'Bruker APEX2'
_computing_data_reduction 'Bruker SAINT'
_computing_molecular_graphics 'Bruker SHELXTL'
_computing_publication_material 'Bruker SHELXTL'
_computing_structure_refinement 'SHELXL-97 (Sheldrick, 2008)'
_computing_structure_solution 'SHELXS-97 (Sheldrick, 2008)'
_diffrn_ambient_temperature 193(2)
_diffrn_measured_fraction_theta_full 0.987
_diffrn_measured_fraction_theta_max 0.987
_diffrn_measurement_device_type 'Bruker kappa APEX-II CCD Quazar'
_diffrn_measurement_method 'phi and omega scans'
_diffrn_radiation_monochromator graphite
_diffrn_radiation_source 'fine-focus sealed tube'
_diffrn_radiation_type MoK\a
_diffrn_radiation_wavelength 0.71073
_diffrn_reflns_av_R_equivalents 0.0408
_diffrn_reflns_av_sigmaI/netI 0.0485
_diffrn_reflns_limit_h_max 7
_diffrn_reflns_limit_h_min -7
_diffrn_reflns_limit_k_max 8
_diffrn_reflns_limit_k_min -8
_diffrn_reflns_limit_l_max 17
_diffrn_reflns_limit_l_min -17
_diffrn_reflns_number 7404
_diffrn_reflns_theta_full 25.68
_diffrn_reflns_theta_max 25.68
_diffrn_reflns_theta_min 5.40
_exptl_absorpt_coefficient_mu 0.109
_exptl_absorpt_correction_T_max 0.9989
_exptl_absorpt_correction_T_min 0.9807
_exptl_absorpt_correction_type multi-scan
_exptl_absorpt_process_details 'SADABS (Bruker-AXS)'
_exptl_crystal_colour colourless
_exptl_crystal_density_diffrn 1.517
_exptl_crystal_density_method 'not measured'
_exptl_crystal_description plate
_exptl_crystal_F_000 276
_exptl_crystal_size_max 0.18
_exptl_crystal_size_mid 0.10
_exptl_crystal_size_min 0.01
_refine_diff_density_max 0.168
_refine_diff_density_min -0.256
_refine_diff_density_rms 0.048
_refine_ls_extinction_method none
_refine_ls_goodness_of_fit_ref 1.031
_refine_ls_hydrogen_treatment constr
_refine_ls_matrix_type full
_refine_ls_number_parameters 181
_refine_ls_number_reflns 2178
_refine_ls_number_restraints 0
_refine_ls_restrained_S_all 1.031
_refine_ls_R_factor_all 0.0711
_refine_ls_R_factor_gt 0.0443
_refine_ls_shift/su_max 0.000
_refine_ls_shift/su_mean 0.000
_refine_ls_structure_factor_coef Fsqd
_refine_ls_weighting_details 'calc w=1/[\s^2^(Fo^2^)+(0.0599P)^2^+0.0198P] where P=(Fo^2^+2Fc^2^)/3'
_refine_ls_weighting_scheme calc
_refine_ls_wR_factor_gt 0.1008
_refine_ls_wR_factor_ref 0.1144
_reflns_number_gt 1552
_reflns_number_total 2178
_reflns_threshold_expression >2sigma(I)
_cod_data_source_file c3dt33071k.txt
_cod_data_source_block 2a
_cod_depositor_comments
;
The following automatic conversions were performed:

'_symmetry_cell_setting' value 'Triclinic' changed to 'triclinic'
according to /home/saulius/struct/CIF-dictionaries/cif_core.dic
dictionary named 'cif_core.dic' version 2.4.2 from 2011-04-26.

Automatic conversion script
Id: cif_fix_values 1891 2012-01-12 08:04:46Z andrius 
;
_cod_original_sg_symbol_H-M P-1
_cod_database_code 7022812

loop_
_symmetry_equiv_pos_as_xyz
'x, y, z'
'-x, -y, -z'

loop_
_atom_site_label
_atom_site_type_symbol
_atom_site_fract_x
_atom_site_fract_y
_atom_site_fract_z
_atom_site_U_iso_or_equiv
_atom_site_adp_type
_atom_site_occupancy
_atom_site_symmetry_multiplicity
_atom_site_calc_flag
_atom_site_refinement_flags
O4 O 0.8337(2) 0.7404(2) 0.16503(10) 0.0415(4) Uani 1 1 d .
O5 O 0.5427(2) 0.7276(3) 0.08364(10) 0.0504(5) Uani 1 1 d .
N1 N 0.2610(2) 0.7701(3) 0.79848(11) 0.0351(4) Uani 1 1 d .
N2 N -0.0735(2) 0.7362(2) 0.58255(11) 0.0305(4) Uani 1 1 d .
N3 N -0.0089(2) 0.7425(2) 0.49538(11) 0.0298(4) Uani 1 1 d .
N4 N 0.2042(2) 0.7630(2) 0.50042(10) 0.0243(4) Uani 1 1 d .
N5 N 0.6437(3) 0.7375(2) 0.15938(11) 0.0327(4) Uani 1 1 d .
C4 C 0.2498(4) 0.7693(3) 0.89287(14) 0.0413(6) Uani 1 1 d .
H4A H 0.3778 0.7864 0.9298 0.050 Uiso 1 1 calc R
C5 C 0.0643(4) 0.7454(3) 0.94043(15) 0.0439(6) Uani 1 1 d .
H5 H 0.0649 0.7444 1.0079 0.053 Uiso 1 1 calc R
C6 C -0.1207(4) 0.7231(3) 0.88784(16) 0.0449(6) Uani 1 1 d .
H6 H -0.2511 0.7062 0.9184 0.054 Uiso 1 1 calc R
C7 C -0.1160(3) 0.7256(3) 0.78990(14) 0.0365(5) Uani 1 1 d .
H7 H -0.2425 0.7114 0.7522 0.044 Uiso 1 1 calc R
C8 C 0.0778(3) 0.7492(3) 0.74800(13) 0.0268(5) Uani 1 1 d .
C9 C 0.0971(3) 0.7519(3) 0.64399(13) 0.0257(4) Uani 1 1 d .
C10 C 0.2733(3) 0.7689(3) 0.59238(13) 0.0262(4) Uani 1 1 d .
H10 H 0.4146 0.7821 0.6157 0.031 Uiso 1 1 calc R
C11 C 0.3180(3) 0.7617(3) 0.41442(13) 0.0243(4) Uani 1 1 d .
C12 C 0.5144(3) 0.7050(3) 0.41327(13) 0.0279(5) Uani 1 1 d .
H12 H 0.5747 0.6711 0.4697 0.033 Uiso 1 1 calc R
C13 C 0.6215(3) 0.6983(3) 0.32959(13) 0.0285(5) Uani 1 1 d .
H13 H 0.7568 0.6610 0.3277 0.034 Uiso 1 1 calc R
C14 C 0.5290(3) 0.7465(3) 0.24836(12) 0.0260(4) Uani 1 1 d .
C15 C 0.3344(3) 0.8049(3) 0.24881(13) 0.0293(5) Uani 1 1 d .
H15 H 0.2743 0.8378 0.1921 0.035 Uiso 1 1 calc R
C16 C 0.2287(3) 0.8149(3) 0.33301(13) 0.0284(5) Uani 1 1 d .
H16 H 0.0959 0.8577 0.3353 0.034 Uiso 1 1 calc R

loop_
_atom_site_aniso_label
_atom_site_aniso_U_11
_atom_site_aniso_U_22
_atom_site_aniso_U_33
_atom_site_aniso_U_23
_atom_site_aniso_U_13
_atom_site_aniso_U_12
O4 0.0321(9) 0.0553(10) 0.0400(9) 0.0112(7) 0.0115(7) 0.0114(7)
O5 0.0477(9) 0.0778(12) 0.0235(8) 0.0054(8) -0.0012(7) 0.0073(8)
N1 0.0384(10) 0.0422(11) 0.0257(9) 0.0067(8) 0.0025(8) 0.0088(8)
N2 0.0304(9) 0.0345(10) 0.0271(9) 0.0049(7) 0.0035(7) 0.0064(7)
N3 0.0247(9) 0.0364(10) 0.0292(9) 0.0051(7) 0.0033(7) 0.0072(7)
N4 0.0220(8) 0.0265(9) 0.0237(9) 0.0038(7) 0.0006(6) 0.0027(6)
N5 0.0373(10) 0.0335(10) 0.0271(10) 0.0047(7) 0.0038(8) 0.0052(8)
C4 0.0494(13) 0.0470(14) 0.0281(12) 0.0066(10) -0.0002(10) 0.0099(11)
C5 0.0624(16) 0.0451(14) 0.0257(11) 0.0064(10) 0.0093(11) 0.0119(11)
C6 0.0494(13) 0.0465(14) 0.0388(13) 0.0068(10) 0.0192(11) 0.0068(11)
C7 0.0376(12) 0.0369(12) 0.0337(12) 0.0031(9) 0.0069(9) 0.0041(9)
C8 0.0314(11) 0.0223(10) 0.0261(11) 0.0033(8) 0.0044(8) 0.0031(8)
C9 0.0280(10) 0.0217(10) 0.0261(10) 0.0028(8) 0.0015(8) 0.0017(8)
C10 0.0287(10) 0.0264(10) 0.0218(10) 0.0029(8) -0.0026(8) 0.0013(8)
C11 0.0250(10) 0.0229(10) 0.0237(10) 0.0032(8) 0.0018(8) 0.0005(8)
C12 0.0250(10) 0.0319(11) 0.0276(10) 0.0092(8) -0.0005(8) 0.0039(8)
C13 0.0244(10) 0.0311(11) 0.0309(11) 0.0077(9) 0.0029(8) 0.0052(8)
C14 0.0287(10) 0.0238(10) 0.0244(10) 0.0037(8) 0.0024(8) 0.0014(8)
C15 0.0300(10) 0.0349(12) 0.0237(10) 0.0068(8) -0.0017(8) 0.0064(9)
C16 0.0269(10) 0.0318(11) 0.0288(11) 0.0074(9) 0.0002(8) 0.0091(8)

loop_
_atom_type_symbol
_atom_type_description
_atom_type_scat_dispersion_real
_atom_type_scat_dispersion_imag
_atom_type_scat_source
C C 0.0033 0.0016 'International Tables Vol C Tables 4.2.6.8 and 6.1.1.4'
H H 0.0000 0.0000 'International Tables Vol C Tables 4.2.6.8 and 6.1.1.4'
N N 0.0061 0.0033 'International Tables Vol C Tables 4.2.6.8 and 6.1.1.4'
O O 0.0106 0.0060 'International Tables Vol C Tables 4.2.6.8 and 6.1.1.4'

loop_
_geom_angle_atom_site_label_1
_geom_angle_atom_site_label_2
_geom_angle_atom_site_label_3
_geom_angle
C4 N1 C8 116.77(17)
N3 N2 C9 108.98(15)
N2 N3 N4 107.23(14)
C10 N4 N3 110.15(15)
C10 N4 C11 129.96(15)
N3 N4 C11 119.74(14)
O4 N5 O5 124.06(16)
O4 N5 C14 118.26(15)
O5 N5 C14 117.68(16)
N1 C4 C5 124.2(2)
C6 C5 C4 118.20(19)
C5 C6 C7 119.5(2)
C6 C7 C8 118.4(2)
N1 C8 C7 122.94(17)
N1 C8 C9 115.09(16)
C7 C8 C9 121.97(17)
C10 C9 N2 108.50(16)
C10 C9 C8 128.92(17)
N2 C9 C8 122.58(16)
N4 C10 C9 105.14(16)
C12 C11 C16 121.13(17)
C12 C11 N4 119.46(16)
C16 C11 N4 119.41(16)
C13 C12 C11 119.43(17)
C12 C13 C14 118.97(18)
C15 C14 C13 122.15(17)
C15 C14 N5 119.27(16)
C13 C14 N5 118.58(17)
C16 C15 C14 118.85(17)
C15 C16 C11 119.45(18)

loop_
_geom_bond_atom_site_label_1
_geom_bond_atom_site_label_2
_geom_bond_distance
O4 N5 1.226(2)
O5 N5 1.228(2)
N1 C4 1.333(3)
N1 C8 1.345(2)
N2 N3 1.307(2)
N2 C9 1.369(2)
N3 N4 1.360(2)
N4 C10 1.355(2)
N4 C11 1.428(2)
N5 C14 1.467(2)
C4 C5 1.379(3)
C5 C6 1.369(3)
C6 C7 1.382(3)
C7 C8 1.388(3)
C8 C9 1.474(2)
C9 C10 1.359(3)
C11 C12 1.386(3)
C11 C16 1.389(3)
C12 C13 1.376(3)
C13 C14 1.382(2)
C14 C15 1.380(3)
C15 C16 1.378(3)
